data_1008750
loop_
_publ_author_name
'Busing, W R'
'Levy, H A'

_publ_section_title
;
A Single Crystal Neutron Diffraction Study of Diaspore, Al O
;
_journal_coden_ASTM ACCRA9
_journal_name_full 'Acta Crystallographica (1,1948-23,1967)'
_journal_page_first 798
_journal_page_last 803
_journal_paper_doi 10.1107/S0365110X58002243
_journal_volume 11
_journal_year 1958
_chemical_compound_source
;
from Redondo, Uruguay, and from Chester, Pennsylvania
;
_chemical_formula_structural 'Al O (O H)'
_chemical_formula_sum 'Al H O2'
_chemical_name_mineral Diaspore
_chemical_name_systematic 'Aluminium oxide hydroxide'
_space_group_IT_number 62
_symmetry_cell_setting orthorhombic
_symmetry_Int_Tables_number 62
_symmetry_space_group_name_Hall '-P 2c 2ab'
_symmetry_space_group_name_H-M 'P b n m'
_cell_angle_alpha 90
_cell_angle_beta 90
_cell_angle_gamma 90
_cell_formula_units_Z 4
_cell_length_a 4.401(1)
_cell_length_b 9.421(4)
_cell_length_c 2.845(1)
_cell_volume 118.0
_refine_ls_R_factor_all 0.039
_cod_original_formula_sum 'H Al O2'
_cod_database_code 1008750

loop_
_symmetry_equiv_pos_as_xyz
x,y,z
1/2-x,1/2+y,1/2-z
-x,-y,1/2+z
1/2+x,1/2-y,-z
-x,-y,-z
1/2+x,1/2-y,1/2+z
x,y,1/2-z
1/2-x,1/2+y,z

loop_
_atom_site_aniso_label
_atom_site_aniso_B_11
_atom_site_aniso_B_12
_atom_site_aniso_B_13
_atom_site_aniso_B_22
_atom_site_aniso_B_23
_atom_site_aniso_B_33
Al1 0.34(10) 0.06(9) 0. 0.15(8) 0. 0.31(23)
O1 0.31(7) -0.10(2) 0. 0.37(5) 0. 0.11(11)
O2 0.28(7) 0.05(6) 0. 0.25(5) 0. 0.56(13)
H1 0.86(12) -0.03(12) 0. 1.68(12) 0. 1.63(33)

loop_
_atom_site_label
_atom_site_type_symbol
_atom_site_symmetry_multiplicity
_atom_site_Wyckoff_symbol
_atom_site_fract_x
_atom_site_fract_y
_atom_site_fract_z
_atom_site_occupancy
_atom_site_attached_hydrogens
_atom_site_calc_flag
Al1 Al3+ 4 c 0.0451(8) -0.1446(3) 0.25 1. 0 d
O1 O2- 4 c 0.7120(5) 0.1989(2) 0.25 1. 0 d
O2 O2- 4 c 0.1970(5) 0.0532(2) 0.25 1. 1 d
H1 H1+ 4 c 0.4095(9) 0.0876(4) 0.25 1. 0 d

loop_
_atom_type_symbol
_atom_type_oxidation_number
Al3+ 3.000
O2- -2.000
H1+ 1.000
